data_7233177
loop_
_publ_author_name
'Bilal R. Kaafarani'
'Ala'a O. El-Ballouli'
'Roman Trattnig'
'Alexandr Fonari'
'Stefan Sax'
'Brigitte Wex'
'Chad Risko'
'Rony S. Khnayzer'
'Stephen Barlow'
'Digambara Patra'
'Tatiana V. Timofeeva'
'Emil J. W. List'
'Jean-Luc Bredase'
'Seth R. Mardere'

_publ_section_title
;
 Bis(carbazolyl) derivatives of pyrene and tetrahydropyrene: synthesis,
 structures, optical properties, electrochemistry, and electroluminescence
;
_journal_name_full 'Journal of Materials Chemistry C'
_journal_page_first 1638
_journal_page_last 1650
_journal_paper_doi 10.1039/C2TC00474G
_journal_volume 1
_journal_year 2013
_chemical_formula_moiety 'C56 H56 N2'
_chemical_formula_sum 'C56 H56 N2'
_chemical_formula_weight 757.03
_space_group_IT_number 14
_space_group_name_Hall '-P 2ybc'
_space_group_name_H-M_alt 'P 1 21/c 1'
_symmetry_cell_setting monoclinic
_symmetry_space_group_name_Hall '-P 2ybc'
_symmetry_space_group_name_H-M 'P 1 21/c 1'
_atom_sites_solution_hydrogens geom
_atom_sites_solution_primary direct
_atom_sites_solution_secondary difmap
_cell_angle_alpha 90.00
_cell_angle_beta 100.023(2)
_cell_angle_gamma 90.00
_cell_formula_units_Z 2
_cell_length_a 17.743(2)
_cell_length_b 10.9925(13)
_cell_length_c 11.3555(14)
_cell_measurement_reflns_used 4200
_cell_measurement_temperature 100(2)
_cell_measurement_theta_max 30.73
_cell_measurement_theta_min 2.19
_cell_volume 2181.0(4)
_computing_cell_refinement 'Bruker SAINT'
_computing_data_collection 'Bruker APEX2'
_computing_data_reduction 'Bruker SAINT'
_computing_molecular_graphics 'Bruker SHELXTL'
_computing_publication_material 'Bruker SHELXTL'
_computing_structure_refinement 'SHELXL-97 (Sheldrick, 2008)'
_computing_structure_solution 'SHELXS-97 (Sheldrick, 2008)'
_diffrn_ambient_temperature 100(2)
_diffrn_measured_fraction_theta_full 0.992
_diffrn_measured_fraction_theta_max 0.992
_diffrn_measurement_device_type 'CCD area detector'
_diffrn_measurement_method 'phi and omega scans'
_diffrn_radiation_monochromator graphite
_diffrn_radiation_source 'sealed tube'
_diffrn_radiation_type MoK\a
_diffrn_radiation_wavelength 0.71073
_diffrn_reflns_av_R_equivalents 0.1055
_diffrn_reflns_av_sigmaI/netI 0.0903
_diffrn_reflns_limit_h_max 25
_diffrn_reflns_limit_h_min -25
_diffrn_reflns_limit_k_max 15
_diffrn_reflns_limit_k_min -15
_diffrn_reflns_limit_l_max 16
_diffrn_reflns_limit_l_min -16
_diffrn_reflns_number 33652
_diffrn_reflns_theta_full 30.89
_diffrn_reflns_theta_max 30.89
_diffrn_reflns_theta_min 2.19
_exptl_absorpt_coefficient_mu 0.066
_exptl_absorpt_correction_T_max 0.7461
_exptl_absorpt_correction_T_min 0.5754
_exptl_absorpt_correction_type multi-scan
_exptl_absorpt_process_details 'SADABS (Sheldrick, 2003)'
_exptl_crystal_colour white
_exptl_crystal_density_diffrn 1.153
_exptl_crystal_density_meas ?
_exptl_crystal_density_method none
_exptl_crystal_description plate
_exptl_crystal_F_000 812
_exptl_crystal_size_max 0.15
_exptl_crystal_size_mid 0.09
_exptl_crystal_size_min 0.08
_refine_diff_density_max 0.336
_refine_diff_density_min -0.426
_refine_diff_density_rms 0.057
_refine_ls_extinction_method none
_refine_ls_goodness_of_fit_ref 1.009
_refine_ls_hydrogen_treatment constr
_refine_ls_matrix_type full
_refine_ls_number_parameters 262
_refine_ls_number_reflns 6832
_refine_ls_number_restraints 0
_refine_ls_restrained_S_all 1.009
_refine_ls_R_factor_all 0.1318
_refine_ls_R_factor_gt 0.0643
_refine_ls_shift/su_max 0.000
_refine_ls_shift/su_mean 0.000
_refine_ls_structure_factor_coef Fsqd
_refine_ls_weighting_details 'calc w=1/[\s^2^(Fo^2^)+(0.0748P)^2^+0.0000P] where P=(Fo^2^+2Fc^2^)/3'
_refine_ls_weighting_scheme calc
_refine_ls_wR_factor_gt 0.1320
_refine_ls_wR_factor_ref 0.1566
_reflns_number_gt 4004
_reflns_number_total 6832
_reflns_threshold_expression >2sigma(I)
_cod_data_source_file 1000004.cif
_cod_data_source_block PCOD1000004
_cod_depositor_comments
;
The following automatic conversions were performed:

data item '_symmetry_cell_setting' value 'Monoclinic' was changed to
'monoclinic' in accordance with the built-in table derived from the
CIF Core dictionary named 'cif_core.dic' version 2.4.5 last updated
on 2014-11-21.

data item '_exptl_crystal_density_meas' value 'not measured' was
changed to '?' -- the value is perceived as not measured.

Automatic conversion script
Id: cif_fix_values 6909 2019-04-08 15:41:33Z antanas 
;
_cod_original_cell_volume 2181.0(5)
_cod_original_sg_symbol_Hall '-P 2ybc '
_cod_original_sg_symbol_H-M 'P 21/c '
_cod_database_code 7233177

loop_
_symmetry_equiv_pos_as_xyz
'x, y, z'
'-x, y+1/2, -z+1/2'
'-x, -y, -z'
'x, -y-1/2, z-1/2'

loop_
_atom_site_label
_atom_site_type_symbol
_atom_site_fract_x
_atom_site_fract_y
_atom_site_fract_z
_atom_site_U_iso_or_equiv
_atom_site_adp_type
_atom_site_occupancy
_atom_site_symmetry_multiplicity
_atom_site_calc_flag
_atom_site_refinement_flags
_atom_site_disorder_assembly
_atom_site_disorder_group
N1 N 0.29673(8) 0.78421(11) 0.32376(12) 0.0217(3) Uani 1 1 d . . .
C1 C 0.29013(9) 0.90564(14) 0.35647(15) 0.0206(3) Uani 1 1 d . . .
C2 C 0.33665(10) 0.97238(14) 0.44529(15) 0.0232(4) Uani 1 1 d . . .
H2A H 0.3770 0.9351 0.4991 0.028 Uiso 1 1 calc R . .
C3 C 0.32121(10) 1.09569(15) 0.45149(15) 0.0244(4) Uani 1 1 d . . .
H3A H 0.3525 1.1430 0.5108 0.029 Uiso 1 1 calc R . .
C4 C 0.26151(10) 1.15422(14) 0.37428(15) 0.0214(3) Uani 1 1 d . . .
C5 C 0.21507(9) 1.08423(14) 0.28931(15) 0.0204(3) Uani 1 1 d . . .
H5A H 0.1732 1.1209 0.2381 0.024 Uiso 1 1 calc R . .
C6 C 0.22958(9) 0.95956(14) 0.27855(14) 0.0195(3) Uani 1 1 d . . .
C7 C 0.19703(9) 0.86676(13) 0.19413(14) 0.0191(3) Uani 1 1 d . . .
C8 C 0.13594(9) 0.86334(14) 0.09896(14) 0.0214(3) Uani 1 1 d . . .
H8A H 0.1063 0.9346 0.0784 0.026 Uiso 1 1 calc R . .
C9 C 0.11747(9) 0.75689(14) 0.03315(15) 0.0216(3) Uani 1 1 d . . .
C10 C 0.16430(10) 0.65373(14) 0.06383(15) 0.0231(4) Uani 1 1 d . . .
H10A H 0.1534 0.5815 0.0181 0.028 Uiso 1 1 calc R . .
C11 C 0.22558(10) 0.65386(14) 0.15819(15) 0.0225(4) Uani 1 1 d . . .
H11A H 0.2562 0.5833 0.1773 0.027 Uiso 1 1 calc R . .
C12 C 0.24082(9) 0.76068(14) 0.22413(15) 0.0206(3) Uani 1 1 d . . .
C13 C 0.35600(9) 0.70276(14) 0.37569(15) 0.0211(3) Uani 1 1 d . . .
C14 C 0.35588(10) 0.65729(14) 0.48886(15) 0.0222(4) Uani 1 1 d . . .
H14A H 0.3167 0.6805 0.5316 0.027 Uiso 1 1 calc R . .
C15 C 0.41341(9) 0.57692(14) 0.54096(15) 0.0204(3) Uani 1 1 d . . .
C16 C 0.47108(9) 0.54194(13) 0.47501(14) 0.0196(3) Uani 1 1 d . . .
C17 C 0.47037(9) 0.58983(14) 0.35828(15) 0.0217(3) Uani 1 1 d . . .
C18 C 0.41227(10) 0.67035(14) 0.31047(15) 0.0224(4) Uani 1 1 d . . .
H18A H 0.4112 0.7032 0.2328 0.027 Uiso 1 1 calc R . .
C19 C 0.41469(10) 0.52467(15) 0.65730(15) 0.0254(4) Uani 1 1 d . . .
H19A H 0.3759 0.5463 0.7016 0.031 Uiso 1 1 calc R . .
C20 C 0.53022(10) 0.55440(16) 0.29517(16) 0.0273(4) Uani 1 1 d . . .
H20A H 0.5311 0.5874 0.2181 0.033 Uiso 1 1 calc R . .
C21 C 0.25428(10) 1.29320(14) 0.38020(15) 0.0236(4) Uani 1 1 d . . .
C22 C 0.18190(11) 1.34048(15) 0.29968(17) 0.0295(4) Uani 1 1 d . . .
H22A H 0.1367 1.3054 0.3254 0.044 Uiso 1 1 calc R . .
H22B H 0.1827 1.3170 0.2167 0.044 Uiso 1 1 calc R . .
H22C H 0.1800 1.4293 0.3054 0.044 Uiso 1 1 calc R . .
C23 C 0.25170(12) 1.33409(16) 0.50821(16) 0.0317(4) Uani 1 1 d . . .
H23A H 0.2070 1.2982 0.5347 0.048 Uiso 1 1 calc R . .
H23B H 0.2482 1.4230 0.5107 0.048 Uiso 1 1 calc R . .
H23C H 0.2984 1.3073 0.5612 0.048 Uiso 1 1 calc R . .
C24 C 0.32473(11) 1.34962(15) 0.33794(17) 0.0289(4) Uani 1 1 d . . .
H24A H 0.3215 1.4385 0.3410 0.043 Uiso 1 1 calc R . .
H24B H 0.3260 1.3238 0.2557 0.043 Uiso 1 1 calc R . .
H24C H 0.3715 1.3223 0.3904 0.043 Uiso 1 1 calc R . .
C25 C 0.04681(10) 0.75352(15) -0.06620(15) 0.0236(4) Uani 1 1 d . . .
C26 C 0.05333(11) 0.85132(16) -0.16034(16) 0.0314(4) Uani 1 1 d . . .
H26A H 0.0987 0.8354 -0.1964 0.047 Uiso 1 1 calc R . .
H26B H 0.0580 0.9316 -0.1222 0.047 Uiso 1 1 calc R . .
H26C H 0.0075 0.8494 -0.2225 0.047 Uiso 1 1 calc R . .
C27 C -0.02445(10) 0.77922(17) -0.01027(17) 0.0316(4) Uani 1 1 d . . .
H27A H -0.0701 0.7773 -0.0727 0.047 Uiso 1 1 calc R . .
H27B H -0.0197 0.8596 0.0276 0.047 Uiso 1 1 calc R . .
H27C H -0.0289 0.7171 0.0500 0.047 Uiso 1 1 calc R . .
C28 C 0.03577(11) 0.62970(15) -0.12895(16) 0.0285(4) Uani 1 1 d . . .
H28A H 0.0806 0.6113 -0.1655 0.043 Uiso 1 1 calc R . .
H28B H -0.0101 0.6321 -0.1911 0.043 Uiso 1 1 calc R . .
H28C H 0.0298 0.5666 -0.0704 0.043 Uiso 1 1 calc R . .

loop_
_atom_site_aniso_label
_atom_site_aniso_U_11
_atom_site_aniso_U_22
_atom_site_aniso_U_33
_atom_site_aniso_U_23
_atom_site_aniso_U_13
_atom_site_aniso_U_12
N1 0.0242(7) 0.0125(6) 0.0265(8) -0.0002(5) -0.0009(6) 0.0040(5)
C1 0.0241(9) 0.0113(7) 0.0262(9) 0.0024(6) 0.0034(7) 0.0011(6)
C2 0.0236(9) 0.0174(8) 0.0262(9) 0.0020(7) -0.0025(7) 0.0020(7)
C3 0.0288(9) 0.0165(7) 0.0258(9) -0.0015(7) -0.0008(7) -0.0005(7)
C4 0.0258(9) 0.0125(7) 0.0255(9) 0.0001(6) 0.0029(7) 0.0003(6)
C5 0.0227(9) 0.0128(7) 0.0244(9) 0.0032(6) 0.0006(7) 0.0026(6)
C6 0.0220(8) 0.0126(7) 0.0236(9) 0.0012(6) 0.0027(7) 0.0023(6)
C7 0.0224(8) 0.0115(7) 0.0232(8) 0.0011(6) 0.0032(7) 0.0007(6)
C8 0.0237(9) 0.0141(7) 0.0252(9) 0.0024(6) 0.0007(7) 0.0037(6)
C9 0.0243(8) 0.0164(7) 0.0236(9) 0.0006(6) 0.0029(7) 0.0001(6)
C10 0.0266(9) 0.0161(7) 0.0264(9) -0.0023(7) 0.0037(7) 0.0006(7)
C11 0.0275(9) 0.0120(7) 0.0272(9) 0.0006(6) 0.0029(7) 0.0036(6)
C12 0.0216(8) 0.0142(7) 0.0249(9) 0.0014(6) 0.0008(7) 0.0007(6)
C13 0.0229(8) 0.0107(7) 0.0269(9) -0.0001(6) -0.0029(7) 0.0018(6)
C14 0.0248(9) 0.0142(7) 0.0272(9) -0.0017(6) 0.0037(7) 0.0019(6)
C15 0.0233(8) 0.0124(7) 0.0244(9) -0.0003(6) 0.0006(7) 0.0009(6)
C16 0.0220(8) 0.0114(7) 0.0238(8) -0.0009(6) -0.0002(7) -0.0010(6)
C17 0.0241(9) 0.0157(7) 0.0243(9) 0.0003(6) 0.0012(7) 0.0015(6)
C18 0.0267(9) 0.0162(7) 0.0231(9) 0.0022(6) 0.0009(7) 0.0017(6)
C19 0.0283(10) 0.0231(8) 0.0256(9) 0.0001(7) 0.0067(7) 0.0050(7)
C20 0.0316(10) 0.0263(9) 0.0248(9) 0.0051(7) 0.0068(8) 0.0059(7)
C21 0.0293(9) 0.0114(7) 0.0283(9) -0.0009(6) 0.0005(7) 0.0005(6)
C22 0.0345(11) 0.0131(7) 0.0380(11) -0.0007(7) -0.0013(8) 0.0029(7)
C23 0.0418(11) 0.0200(8) 0.0330(10) -0.0041(7) 0.0053(8) 0.0010(8)
C24 0.0357(10) 0.0149(8) 0.0353(10) -0.0004(7) 0.0037(8) -0.0030(7)
C25 0.0256(9) 0.0187(8) 0.0248(9) -0.0017(7) 0.0000(7) 0.0014(7)
C26 0.0387(11) 0.0245(9) 0.0278(10) 0.0024(7) -0.0027(8) -0.0011(8)
C27 0.0271(10) 0.0327(10) 0.0330(10) -0.0052(8) -0.0003(8) 0.0009(8)
C28 0.0317(10) 0.0212(8) 0.0308(10) -0.0041(7) 0.0001(8) -0.0011(7)

loop_
_atom_type_symbol
_atom_type_description
_atom_type_scat_dispersion_real
_atom_type_scat_dispersion_imag
_atom_type_scat_source
C C 0.0033 0.0016 'International Tables Vol C Tables 4.2.6.8 and 6.1.1.4'
H H 0.0000 0.0000 'International Tables Vol C Tables 4.2.6.8 and 6.1.1.4'
N N 0.0061 0.0033 'International Tables Vol C Tables 4.2.6.8 and 6.1.1.4'

loop_
_geom_angle_atom_site_label_1
_geom_angle_atom_site_label_2
_geom_angle_atom_site_label_3
_geom_angle
_geom_angle_site_symmetry_1
_geom_angle_site_symmetry_3
C12 N1 C1 108.24(13) . .
C12 N1 C13 126.03(13) . .
C1 N1 C13 125.40(14) . .
C2 C1 N1 128.96(15) . .
C2 C1 C6 121.79(14) . .
N1 C1 C6 109.11(14) . .
C3 C2 C1 116.96(15) . .
C3 C2 H2A 121.5 . .
C1 C2 H2A 121.5 . .
C2 C3 C4 123.29(16) . .
C2 C3 H3A 118.4 . .
C4 C3 H3A 118.4 . .
C5 C4 C3 118.11(14) . .
C5 C4 C21 122.55(15) . .
C3 C4 C21 119.15(15) . .
C4 C5 C6 120.40(15) . .
C4 C5 H5A 119.8 . .
C6 C5 H5A 119.8 . .
C1 C6 C5 119.40(15) . .
C1 C6 C7 107.09(13) . .
C5 C6 C7 133.37(15) . .
C8 C7 C12 119.17(14) . .
C8 C7 C6 134.39(14) . .
C12 C7 C6 106.44(14) . .
C7 C8 C9 121.12(14) . .
C7 C8 H8A 119.4 . .
C9 C8 H8A 119.4 . .
C8 C9 C10 117.86(15) . .
C8 C9 C25 119.96(14) . .
C10 C9 C25 122.15(14) . .
C11 C10 C9 122.53(15) . .
C11 C10 H10A 118.7 . .
C9 C10 H10A 118.7 . .
C10 C11 C12 117.94(14) . .
C10 C11 H11A 121.0 . .
C12 C11 H11A 121.0 . .
N1 C12 C11 129.57(14) . .
N1 C12 C7 109.10(13) . .
C11 C12 C7 121.33(15) . .
C14 C13 C18 121.44(15) . .
C14 C13 N1 119.44(15) . .
C18 C13 N1 119.12(15) . .
C13 C14 C15 120.20(15) . .
C13 C14 H14A 119.9 . .
C15 C14 H14A 119.9 . .
C14 C15 C16 119.10(15) . .
C14 C15 C19 122.29(15) . .
C16 C15 C19 118.57(14) . .
C16 C16 C15 120.04(19) 3_666 .
C16 C16 C17 119.99(19) 3_666 .
C15 C16 C17 119.96(14) . .
C18 C17 C16 118.88(15) . .
C18 C17 C20 122.61(15) . .
C16 C17 C20 118.50(15) . .
C13 C18 C17 120.41(15) . .
C13 C18 H18A 119.8 . .
C17 C18 H18A 119.8 . .
C20 C19 C15 121.32(16) 3_666 .
C20 C19 H19A 119.3 3_666 .
C15 C19 H19A 119.3 . .
C19 C20 C17 121.54(16) 3_666 .
C19 C20 H20A 119.2 3_666 .
C17 C20 H20A 119.2 . .
C23 C21 C22 107.88(14) . .
C23 C21 C4 110.52(14) . .
C22 C21 C4 112.28(14) . .
C23 C21 C24 109.69(14) . .
C22 C21 C24 108.55(14) . .
C4 C21 C24 107.90(14) . .
C21 C22 H22A 109.5 . .
C21 C22 H22B 109.5 . .
H22A C22 H22B 109.5 . .
C21 C22 H22C 109.5 . .
H22A C22 H22C 109.5 . .
H22B C22 H22C 109.5 . .
C21 C23 H23A 109.5 . .
C21 C23 H23B 109.5 . .
H23A C23 H23B 109.5 . .
C21 C23 H23C 109.5 . .
H23A C23 H23C 109.5 . .
H23B C23 H23C 109.5 . .
C21 C24 H24A 109.5 . .
C21 C24 H24B 109.5 . .
H24A C24 H24B 109.5 . .
C21 C24 H24C 109.5 . .
H24A C24 H24C 109.5 . .
H24B C24 H24C 109.5 . .
C28 C25 C9 112.66(14) . .
C28 C25 C26 108.50(14) . .
C9 C25 C26 110.15(14) . .
C28 C25 C27 107.91(14) . .
C9 C25 C27 108.51(14) . .
C26 C25 C27 109.04(15) . .
C25 C26 H26A 109.5 . .
C25 C26 H26B 109.5 . .
H26A C26 H26B 109.5 . .
C25 C26 H26C 109.5 . .
H26A C26 H26C 109.5 . .
H26B C26 H26C 109.5 . .
C25 C27 H27A 109.5 . .
C25 C27 H27B 109.5 . .
H27A C27 H27B 109.5 . .
C25 C27 H27C 109.5 . .
H27A C27 H27C 109.5 . .
H27B C27 H27C 109.5 . .
C25 C28 H28A 109.5 . .
C25 C28 H28B 109.5 . .
H28A C28 H28B 109.5 . .
C25 C28 H28C 109.5 . .
H28A C28 H28C 109.5 . .
H28B C28 H28C 109.5 . .

loop_
_geom_bond_atom_site_label_1
_geom_bond_atom_site_label_2
_geom_bond_distance
_geom_bond_site_symmetry_2
N1 C12 1.393(2) .
N1 C1 1.3959(19) .
N1 C13 1.428(2) .
C1 C2 1.395(2) .
C1 C6 1.399(2) .
C2 C3 1.387(2) .
C2 H2A 0.9500 .
C3 C4 1.408(2) .
C3 H3A 0.9500 .
C4 C5 1.388(2) .
C4 C21 1.536(2) .
C5 C6 1.404(2) .
C5 H5A 0.9500 .
C6 C7 1.449(2) .
C7 C8 1.392(2) .
C7 C12 1.410(2) .
C8 C9 1.396(2) .
C8 H8A 0.9500 .
C9 C10 1.413(2) .
C9 C25 1.534(2) .
C10 C11 1.387(2) .
C10 H10A 0.9500 .
C11 C12 1.394(2) .
C11 H11A 0.9500 .
C13 C14 1.379(2) .
C13 C18 1.389(2) .
C14 C15 1.401(2) .
C14 H14A 0.9500 .
C15 C16 1.422(2) .
C15 C19 1.437(2) .
C16 C16 1.422(3) 3_666
C16 C17 1.424(2) .
C17 C18 1.395(2) .
C17 C20 1.435(2) .
C18 H18A 0.9500 .
C19 C20 1.349(2) 3_666
C19 H19A 0.9500 .
C20 C19 1.349(2) 3_666
C20 H20A 0.9500 .
C21 C23 1.530(2) .
C21 C22 1.532(2) .
C21 C24 1.545(2) .
C22 H22A 0.9800 .
C22 H22B 0.9800 .
C22 H22C 0.9800 .
C23 H23A 0.9800 .
C23 H23B 0.9800 .
C23 H23C 0.9800 .
C24 H24A 0.9800 .
C24 H24B 0.9800 .
C24 H24C 0.9800 .
C25 C28 1.533(2) .
C25 C26 1.535(2) .
C25 C27 1.537(2) .
C26 H26A 0.9800 .
C26 H26B 0.9800 .
C26 H26C 0.9800 .
C27 H27A 0.9800 .
C27 H27B 0.9800 .
C27 H27C 0.9800 .
C28 H28A 0.9800 .
C28 H28B 0.9800 .
C28 H28C 0.9800 .

loop_
_geom_torsion_atom_site_label_1
_geom_torsion_atom_site_label_2
_geom_torsion_atom_site_label_3
_geom_torsion_atom_site_label_4
_geom_torsion
_geom_torsion_site_symmetry_1
_geom_torsion_site_symmetry_2
_geom_torsion_site_symmetry_3
_geom_torsion_site_symmetry_4
C12 N1 C1 C2 -175.25(17) . . . .
C13 N1 C1 C2 -1.6(3) . . . .
C12 N1 C1 C6 0.55(18) . . . .
C13 N1 C1 C6 174.24(15) . . . .
N1 C1 C2 C3 174.03(16) . . . .
C6 C1 C2 C3 -1.3(2) . . . .
C1 C2 C3 C4 0.6(3) . . . .
C2 C3 C4 C5 1.2(3) . . . .
C2 C3 C4 C21 -173.86(16) . . . .
C3 C4 C5 C6 -2.4(2) . . . .
C21 C4 C5 C6 172.55(15) . . . .
C2 C1 C6 C5 0.2(2) . . . .
N1 C1 C6 C5 -175.96(14) . . . .
C2 C1 C6 C7 176.46(15) . . . .
N1 C1 C6 C7 0.31(18) . . . .
C4 C5 C6 C1 1.7(2) . . . .
C4 C5 C6 C7 -173.38(17) . . . .
C1 C6 C7 C8 178.26(18) . . . .
C5 C6 C7 C8 -6.2(3) . . . .
C1 C6 C7 C12 -1.03(18) . . . .
C5 C6 C7 C12 174.50(17) . . . .
C12 C7 C8 C9 0.0(2) . . . .
C6 C7 C8 C9 -179.18(17) . . . .
C7 C8 C9 C10 -2.0(2) . . . .
C7 C8 C9 C25 176.17(15) . . . .
C8 C9 C10 C11 2.1(2) . . . .
C25 C9 C10 C11 -176.04(16) . . . .
C9 C10 C11 C12 -0.2(2) . . . .
C1 N1 C12 C11 178.76(17) . . . .
C13 N1 C12 C11 5.1(3) . . . .
C1 N1 C12 C7 -1.22(18) . . . .
C13 N1 C12 C7 -174.86(15) . . . .
C10 C11 C12 N1 178.11(16) . . . .
C10 C11 C12 C7 -1.9(2) . . . .
C8 C7 C12 N1 -178.04(14) . . . .
C6 C7 C12 N1 1.38(18) . . . .
C8 C7 C12 C11 2.0(2) . . . .
C6 C7 C12 C11 -178.60(15) . . . .
C12 N1 C13 C14 -113.78(18) . . . .
C1 N1 C13 C14 73.6(2) . . . .
C12 N1 C13 C18 65.7(2) . . . .
C1 N1 C13 C18 -106.87(19) . . . .
C18 C13 C14 C15 0.3(2) . . . .
N1 C13 C14 C15 179.74(14) . . . .
C13 C14 C15 C16 -0.8(2) . . . .
C13 C14 C15 C19 -178.37(15) . . . .
C14 C15 C16 C16 -178.42(18) . . . 3_666
C19 C15 C16 C16 -0.7(3) . . . 3_666
C14 C15 C16 C17 0.8(2) . . . .
C19 C15 C16 C17 178.50(15) . . . .
C16 C16 C17 C18 178.91(18) 3_666 . . .
C15 C16 C17 C18 -0.3(2) . . . .
C16 C16 C17 C20 -1.9(3) 3_666 . . .
C15 C16 C17 C20 178.84(15) . . . .
C14 C13 C18 C17 0.3(2) . . . .
N1 C13 C18 C17 -179.23(15) . . . .
C16 C17 C18 C13 -0.2(2) . . . .
C20 C17 C18 C13 -179.35(16) . . . .
C14 C15 C19 C20 178.68(17) . . . 3_666
C16 C15 C19 C20 1.1(3) . . . 3_666
C18 C17 C20 C19 -179.25(17) . . . 3_666
C16 C17 C20 C19 1.6(3) . . . 3_666
C5 C4 C21 C23 131.47(17) . . . .
C3 C4 C21 C23 -53.7(2) . . . .
C5 C4 C21 C22 11.0(2) . . . .
C3 C4 C21 C22 -174.17(15) . . . .
C5 C4 C21 C24 -108.61(18) . . . .
C3 C4 C21 C24 66.3(2) . . . .
C8 C9 C25 C28 179.75(15) . . . .
C10 C9 C25 C28 -2.2(2) . . . .
C8 C9 C25 C26 58.5(2) . . . .
C10 C9 C25 C26 -123.46(17) . . . .
C8 C9 C25 C27 -60.8(2) . . . .
C10 C9 C25 C27 117.24(17) . . . .
